data_1572689
loop_
_publ_author_name
'Liu, Lu'
'Li, Sheng'
'Luo, Wendan'
'Yao, Jiashuang'
'Liu, Taihong'
'Qin, Molin'
'Huang, Zhiyan'
'Ding, Liping'
'Fang, Yu'

_publ_section_title
;
 Compact device prototype for turn-on fluorescence detection of sarin
 based on reactive 4,4-diaryloxy-BODIPY derivatives
;
_journal_name_full 'Sensors &amp; Diagnostics'
_journal_paper_doi 10.1039/D4SD00228H
_journal_year 2024
_chemical_formula_moiety 'C28 H29 B N2 O2'
_chemical_formula_sum 'C28 H29 B N2 O2'
_chemical_formula_weight 436.34
_space_group_crystal_system triclinic
_space_group_IT_number 2
_space_group_name_Hall '-P 1'
_space_group_name_H-M_alt 'P -1'
_atom_sites_solution_hydrogens geom
_atom_sites_solution_primary dual
_audit_block_doi 10.5517/ccdc.csd.cc2kg8cp
_audit_creation_date 2023-12-11
_audit_creation_method
;
Olex2 1.5
(compiled 2023.08.24 svn.re1ec1418 for OlexSys, GUI svn.r6817)
;
_audit_update_record
;
2024-07-02 deposited with the CCDC.	2024-09-23 downloaded from the CCDC.
;
_cell_angle_alpha 77.243(3)
_cell_angle_beta 87.408(2)
_cell_angle_gamma 86.971(2)
_cell_formula_units_Z 2
_cell_length_a 7.7983(4)
_cell_length_b 11.6527(7)
_cell_length_c 13.2826(8)
_cell_measurement_reflns_used 9989
_cell_measurement_temperature 268.00
_cell_measurement_theta_max 26.155
_cell_measurement_theta_min 2.617
_cell_volume 1174.87(12)
_computing_cell_refinement 'SAINT V8.40B (?, 2016)'
_computing_data_reduction 'SAINT V8.40B (?, 2016)'
_computing_molecular_graphics 'Olex2 1.5 (Dolomanov et al., 2009)'
_computing_publication_material 'Olex2 1.5 (Dolomanov et al., 2009)'
_computing_structure_refinement 'SHELXL 2019/2 (Sheldrick, 2015)'
_computing_structure_solution 'SHELXT 2018/2 (Sheldrick, 2018)'
_diffrn_ambient_temperature 268.00
_diffrn_measured_fraction_theta_full 0.998
_diffrn_measured_fraction_theta_max 0.995
_diffrn_measurement_device_type 'Bruker APEX-II CCD'
_diffrn_measurement_method '\f and \w scans'
_diffrn_radiation_type MoK\a
_diffrn_radiation_wavelength 0.71073
_diffrn_reflns_av_R_equivalents 0.0600
_diffrn_reflns_av_unetI/netI 0.0377
_diffrn_reflns_Laue_measured_fraction_full 0.998
_diffrn_reflns_Laue_measured_fraction_max 0.995
_diffrn_reflns_limit_h_max 9
_diffrn_reflns_limit_h_min -9
_diffrn_reflns_limit_k_max 14
_diffrn_reflns_limit_k_min -14
_diffrn_reflns_limit_l_max 16
_diffrn_reflns_limit_l_min -16
_diffrn_reflns_number 31875
_diffrn_reflns_point_group_measured_fraction_full 0.998
_diffrn_reflns_point_group_measured_fraction_max 0.995
_diffrn_reflns_theta_full 25.242
_diffrn_reflns_theta_max 26.450
_diffrn_reflns_theta_min 2.111
_diffrn_source_current 1.0
_diffrn_source_power 0.05
_diffrn_source_voltage 50.0
_diffrn_standards_number 0
_exptl_absorpt_coefficient_mu 0.077
_exptl_absorpt_correction_T_max 0.7454
_exptl_absorpt_correction_T_min 0.6342
_exptl_absorpt_correction_type multi-scan
_exptl_absorpt_process_details
;
SADABS-2016/2 (Bruker,2016/2) was used for absorption correction.
wR2(int) was 0.1401 before and 0.0719 after correction.
The Ratio of minimum to maximum transmission is 0.8508.
The \l/2 correction factor is Not present.
;
_exptl_crystal_colour 'clear light colourless'
_exptl_crystal_colour_lustre clear
_exptl_crystal_colour_modifier light
_exptl_crystal_colour_primary colourless
_exptl_crystal_density_diffrn 1.233
_exptl_crystal_description block
_exptl_crystal_F_000 464
_exptl_crystal_size_max 0.3
_exptl_crystal_size_mid 0.2
_exptl_crystal_size_min 0.1
_refine_diff_density_max 0.344
_refine_diff_density_min -0.333
_refine_diff_density_rms 0.117
_refine_ls_extinction_method none
_refine_ls_goodness_of_fit_ref 1.069
_refine_ls_hydrogen_treatment constr
_refine_ls_matrix_type full
_refine_ls_number_parameters 305
_refine_ls_number_reflns 4825
_refine_ls_number_restraints 0
_refine_ls_restrained_S_all 1.069
_refine_ls_R_factor_all 0.0627
_refine_ls_R_factor_gt 0.0456
_refine_ls_shift/su_max 0.000
_refine_ls_shift/su_mean 0.000
_refine_ls_structure_factor_coef Fsqd
_refine_ls_weighting_details 'w=1/[\s^2^(Fo^2^)+(0.0706P)^2^+0.2631P] where P=(Fo^2^+2Fc^2^)/3'
_refine_ls_weighting_scheme calc
_refine_ls_wR_factor_gt 0.1233
_refine_ls_wR_factor_ref 0.1412
_reflns_Friedel_coverage 0.000
_reflns_number_gt 3801
_reflns_number_total 4825
_reflns_threshold_expression 'I > 2\s(I)'
_cod_data_source_file d4sd00228h2.cif
_cod_data_source_block s
_cod_database_code 1572689
_shelx_shelxl_version_number 2019/2
_shelx_space_group_comment
;
The symmetry employed for this shelxl refinement is uniquely defined
by the following loop, which should always be used as a source of
symmetry information in preference to the above space-group names.
They are only intended as comments.
;
_shelx_estimated_absorpt_t_max 0.992
_shelx_estimated_absorpt_t_min 0.977
_olex2_refinement_description
;
1. Fixed Uiso
 At 1.2 times of:
  All C(H) groups
 At 1.5 times of:
  All C(H,H,H) groups
2.a Aromatic/amide H refined with riding coordinates:
 C00G(H00G), C00I(H00I), C00J(H00J), C00K(H00K), C00O(H00O), C00P(H00P),
 C00S(H00S), C00T(H00T)
2.b Idealised Me refined as rotating group:
 C00L(H00A,H00B,H00C), C00M(H00D,H00E,H00F), C00N(H00H,H00L,H00M), C00R(H00N,
 H00Q,H00R), C00U(H00U,H00V,H00W), C00V(H00X,H00Y,H), C00X(H00Z,HA,HB)
;
_olex2_submission_special_instructions 'No special instructions were received'

loop_
_space_group_symop_operation_xyz
'x, y, z'
'-x, -y, -z'

loop_
_atom_site_label
_atom_site_type_symbol
_atom_site_fract_x
_atom_site_fract_y
_atom_site_fract_z
_atom_site_U_iso_or_equiv
_atom_site_adp_type
_atom_site_occupancy
_atom_site_site_symmetry_order
_atom_site_calc_flag
_atom_site_refinement_flags_posn
_atom_site_refinement_flags_adp
_atom_site_refinement_flags_occupancy
_atom_site_disorder_assembly
_atom_site_disorder_group
O001 O 0.15177(13) 0.56449(9) 0.87011(8) 0.0353(3) Uani 1 1 d . . . . .
O002 O 0.27690(14) 0.68525(9) 0.72223(8) 0.0378(3) Uani 1 1 d . . . . .
N003 N 0.44257(16) 0.50239(11) 0.80799(10) 0.0337(3) Uani 1 1 d . . . . .
N004 N 0.18509(16) 0.48598(11) 0.70990(10) 0.0324(3) Uani 1 1 d . . . . .
C005 C 0.10176(19) 0.67953(14) 0.86434(12) 0.0351(3) Uani 1 1 d . . . . .
C006 C 0.48475(19) 0.22114(13) 0.70797(11) 0.0335(3) Uani 1 1 d . . . . .
C007 C 0.50769(19) 0.39454(13) 0.78793(11) 0.0327(3) Uani 1 1 d . . . . .
C008 C 0.5629(2) 0.22369(15) 0.61043(12) 0.0388(4) Uani 1 1 d . . . . .
C009 C 0.25054(19) 0.37601(13) 0.69686(11) 0.0324(3) Uani 1 1 d . . . . .
C00A C 0.41210(19) 0.33244(13) 0.73321(11) 0.0315(3) Uani 1 1 d . . . . .
C00B C 0.1312(2) 0.32895(14) 0.64053(12) 0.0355(3) Uani 1 1 d . . . . .
C00C C 0.6732(2) 0.37009(14) 0.83135(12) 0.0370(4) Uani 1 1 d . . . . .
C00D C 0.0330(2) 0.50802(14) 0.66204(12) 0.0376(4) Uani 1 1 d . . . . .
C00E C 0.1759(2) 0.75137(14) 0.77711(13) 0.0370(4) Uani 1 1 d . . . . .
C00F C 0.5615(2) 0.54304(14) 0.86110(12) 0.0377(4) Uani 1 1 d . . . . .
C00G C -0.0009(2) 0.41324(15) 0.61925(13) 0.0404(4) Uani 1 1 d . . . . .
H00G H -0.097296 0.407595 0.582188 0.049 Uiso 1 1 calc R U . . .
C00H C 0.4722(2) 0.11441(14) 0.78119(13) 0.0407(4) Uani 1 1 d . . . . .
C00I C -0.0075(2) 0.72574(16) 0.93084(13) 0.0440(4) Uani 1 1 d . . . . .
H00I H -0.057478 0.677871 0.988990 0.053 Uiso 1 1 calc R U . . .
C00J C 0.7038(2) 0.46330(15) 0.87556(13) 0.0412(4) Uani 1 1 d . . . . .
H00J H 0.802615 0.471804 0.909387 0.049 Uiso 1 1 calc R U . . .
C00K C 0.1446(2) 0.87118(15) 0.75397(15) 0.0477(4) Uani 1 1 d . . . . .
H00K H 0.195269 0.918899 0.696001 0.057 Uiso 1 1 calc R U . . .
C00L C 0.7929(2) 0.26393(16) 0.83460(14) 0.0470(4) Uani 1 1 d . . . . .
H00A H 0.753756 0.199859 0.887807 0.070 Uiso 1 1 calc R U . . .
H00B H 0.906517 0.282437 0.848960 0.070 Uiso 1 1 calc R U . . .
H00C H 0.794848 0.241736 0.769108 0.070 Uiso 1 1 calc R U . . .
C00M C 0.1367(2) 0.21151(15) 0.61189(14) 0.0459(4) Uani 1 1 d . . . . .
H00D H 0.226835 0.208623 0.560698 0.069 Uiso 1 1 calc R U . . .
H00E H 0.028608 0.200110 0.584512 0.069 Uiso 1 1 calc R U . . .
H00F H 0.158291 0.150493 0.672084 0.069 Uiso 1 1 calc R U . . .
C00N C 0.3811(3) 0.11026(17) 0.88438(14) 0.0563(5) Uani 1 1 d . . . . .
H00H H 0.450633 0.144559 0.926829 0.085 Uiso 1 1 calc R U . . .
H00L H 0.361799 0.029881 0.917677 0.085 Uiso 1 1 calc R U . . .
H00M H 0.272888 0.153708 0.874345 0.085 Uiso 1 1 calc R U . . .
C00O C 0.6306(2) 0.11799(18) 0.58957(15) 0.0513(5) Uani 1 1 d . . . . .
H00O H 0.684245 0.118719 0.525474 0.062 Uiso 1 1 calc R U . . .
C00P C -0.0404(2) 0.84737(18) 0.90749(16) 0.0553(5) Uani 1 1 d . . . . .
H00P H -0.113676 0.881259 0.951094 0.066 Uiso 1 1 calc R U . . .
C00Q C 0.6208(3) 0.01179(17) 0.66094(17) 0.0554(5) Uani 1 1 d . . . . .
C00R C -0.0755(2) 0.61828(15) 0.65686(14) 0.0470(4) Uani 1 1 d . . . . .
H00N H -0.100387 0.629811 0.725479 0.070 Uiso 1 1 calc R U . . .
H00Q H -0.181021 0.612006 0.624309 0.070 Uiso 1 1 calc R U . . .
H00R H -0.015069 0.684014 0.617473 0.070 Uiso 1 1 calc R U . . .
C00S C 0.0331(3) 0.91838(17) 0.82138(17) 0.0573(5) Uani 1 1 d . . . . .
H00S H 0.008201 0.999145 0.807773 0.069 Uiso 1 1 calc R U . . .
C00T C 0.5406(3) 0.01206(16) 0.75587(16) 0.0519(5) Uani 1 1 d . . . . .
H00T H 0.532395 -0.058744 0.804196 0.062 Uiso 1 1 calc R U . . .
C00U C 0.5404(2) 0.65539(16) 0.89682(15) 0.0485(4) Uani 1 1 d . . . . .
H00U H 0.554055 0.720448 0.838894 0.073 Uiso 1 1 calc R U . . .
H00V H 0.625606 0.657053 0.946366 0.073 Uiso 1 1 calc R U . . .
H00W H 0.427907 0.661201 0.928259 0.073 Uiso 1 1 calc R U . . .
C00V C 0.5685(2) 0.33659(18) 0.52897(13) 0.0512(5) Uani 1 1 d . . . . .
H00X H 0.458999 0.352999 0.497374 0.077 Uiso 1 1 calc R U . . .
H00Y H 0.655793 0.328489 0.477378 0.077 Uiso 1 1 calc R U . . .
H H 0.594259 0.400126 0.560343 0.077 Uiso 1 1 calc R U . . .
B00W B 0.2638(2) 0.56122(15) 0.77759(13) 0.0325(4) Uani 1 1 d . . . . .
C00X C 0.6925(4) -0.1018(2) 0.6357(2) 0.0870(9) Uani 1 1 d . . . . .
H00Z H 0.599710 -0.148500 0.625497 0.131 Uiso 1 1 calc R U . . .
HA H 0.759828 -0.144594 0.691706 0.131 Uiso 1 1 calc R U . . .
HB H 0.763674 -0.084518 0.573795 0.131 Uiso 1 1 calc R U . . .

loop_
_atom_site_aniso_label
_atom_site_aniso_U_11
_atom_site_aniso_U_22
_atom_site_aniso_U_33
_atom_site_aniso_U_23
_atom_site_aniso_U_13
_atom_site_aniso_U_12
O001 0.0371(6) 0.0341(6) 0.0342(6) -0.0077(4) 0.0027(4) 0.0013(4)
O002 0.0426(6) 0.0300(6) 0.0392(6) -0.0071(5) 0.0079(5) 0.0028(5)
N003 0.0331(7) 0.0332(7) 0.0360(7) -0.0103(5) -0.0019(5) 0.0008(5)
N004 0.0340(7) 0.0302(6) 0.0325(6) -0.0072(5) -0.0038(5) 0.0059(5)
C005 0.0329(8) 0.0378(8) 0.0368(8) -0.0137(6) -0.0032(6) 0.0027(6)
C006 0.0348(8) 0.0332(8) 0.0330(8) -0.0096(6) -0.0041(6) 0.0060(6)
C007 0.0339(8) 0.0323(8) 0.0314(7) -0.0069(6) 0.0003(6) 0.0037(6)
C008 0.0345(8) 0.0492(10) 0.0346(8) -0.0143(7) -0.0051(6) 0.0066(7)
C009 0.0370(8) 0.0298(8) 0.0298(7) -0.0065(6) -0.0009(6) 0.0032(6)
C00A 0.0357(8) 0.0305(8) 0.0269(7) -0.0047(6) 0.0009(6) 0.0033(6)
C00B 0.0390(8) 0.0354(8) 0.0324(8) -0.0085(6) -0.0024(6) -0.0003(6)
C00C 0.0341(8) 0.0423(9) 0.0328(8) -0.0058(7) -0.0018(6) 0.0040(7)
C00D 0.0382(8) 0.0386(9) 0.0349(8) -0.0066(7) -0.0059(7) 0.0067(7)
C00E 0.0365(8) 0.0341(8) 0.0426(9) -0.0146(7) -0.0005(7) 0.0032(6)
C00F 0.0363(8) 0.0396(9) 0.0384(8) -0.0105(7) 0.0001(6) -0.0052(7)
C00G 0.0382(9) 0.0452(9) 0.0394(9) -0.0120(7) -0.0096(7) 0.0030(7)
C00H 0.0461(9) 0.0348(8) 0.0406(9) -0.0075(7) -0.0062(7) 0.0063(7)
C00I 0.0367(9) 0.0577(11) 0.0410(9) -0.0200(8) 0.0003(7) 0.0045(7)
C00J 0.0344(8) 0.0476(10) 0.0426(9) -0.0113(7) -0.0059(7) -0.0014(7)
C00K 0.0506(10) 0.0342(9) 0.0582(11) -0.0114(8) 0.0007(8) 0.0029(7)
C00L 0.0403(9) 0.0522(11) 0.0474(10) -0.0106(8) -0.0079(8) 0.0123(8)
C00M 0.0493(10) 0.0431(9) 0.0491(10) -0.0174(8) -0.0094(8) 0.0001(8)
C00N 0.0718(13) 0.0462(10) 0.0437(10) 0.0030(8) 0.0044(9) 0.0031(9)
C00O 0.0435(10) 0.0715(13) 0.0463(10) -0.0323(9) -0.0041(8) 0.0124(9)
C00P 0.0487(11) 0.0627(12) 0.0619(12) -0.0339(10) 0.0013(9) 0.0149(9)
C00Q 0.0546(11) 0.0502(11) 0.0682(13) -0.0298(10) -0.0173(10) 0.0195(9)
C00R 0.0461(10) 0.0445(10) 0.0500(10) -0.0111(8) -0.0137(8) 0.0149(8)
C00S 0.0603(12) 0.0415(10) 0.0747(14) -0.0252(10) -0.0024(10) 0.0109(9)
C00T 0.0619(12) 0.0348(9) 0.0594(11) -0.0122(8) -0.0142(9) 0.0117(8)
C00U 0.0456(10) 0.0465(10) 0.0585(11) -0.0211(9) -0.0044(8) -0.0055(8)
C00V 0.0478(10) 0.0678(12) 0.0352(9) -0.0060(8) -0.0001(7) -0.0016(9)
B00W 0.0352(9) 0.0300(8) 0.0318(8) -0.0062(7) -0.0004(7) 0.0009(7)
C00X 0.0963(19) 0.0725(16) 0.107(2) -0.0564(15) -0.0246(16) 0.0392(14)

loop_
_atom_type_symbol
_atom_type_description
_atom_type_scat_dispersion_real
_atom_type_scat_dispersion_imag
_atom_type_scat_source
C C 0.0033 0.0016 'International Tables Vol C Tables 4.2.6.8 and 6.1.1.4'
H H 0.0000 0.0000 'International Tables Vol C Tables 4.2.6.8 and 6.1.1.4'
B B 0.0013 0.0007 'International Tables Vol C Tables 4.2.6.8 and 6.1.1.4'
N N 0.0061 0.0033 'International Tables Vol C Tables 4.2.6.8 and 6.1.1.4'
O O 0.0106 0.0060 'International Tables Vol C Tables 4.2.6.8 and 6.1.1.4'

loop_
_citation_id
_citation_doi
_citation_year
1 10.1039/D4SD00228H 2024

loop_
_geom_angle_atom_site_label_1
_geom_angle_atom_site_label_2
_geom_angle_atom_site_label_3
_geom_angle
_geom_angle_site_symmetry_1
_geom_angle_site_symmetry_3
_geom_angle_publ_flag
C005 O001 B00W 106.68(11) . . ?
C00E O002 B00W 106.62(12) . . ?
C007 N003 B00W 125.69(13) . . ?
C00F N003 C007 107.73(13) . . ?
C00F N003 B00W 126.56(13) . . ?
C009 N004 B00W 125.37(12) . . ?
C00D N004 C009 107.57(13) . . ?
C00D N004 B00W 126.73(13) . . ?
O001 C005 C00E 110.68(13) . . ?
O001 C005 C00I 128.05(15) . . ?
C00I C005 C00E 121.26(15) . . ?
C008 C006 C00A 119.50(14) . . ?
C008 C006 C00H 120.60(14) . . ?
C00H C006 C00A 119.89(14) . . ?
N003 C007 C00C 108.04(13) . . ?
C00A C007 N003 120.36(13) . . ?
C00A C007 C00C 131.60(14) . . ?
C006 C008 C00V 121.15(15) . . ?
C00O C008 C006 118.01(16) . . ?
C00O C008 C00V 120.80(16) . . ?
N004 C009 C00A 120.59(14) . . ?
N004 C009 C00B 108.41(13) . . ?
C00A C009 C00B 130.94(14) . . ?
C007 C00A C006 120.20(13) . . ?
C007 C00A C009 120.96(14) . . ?
C009 C00A C006 118.77(13) . . ?
C009 C00B C00M 129.23(14) . . ?
C00G C00B C009 105.72(13) . . ?
C00G C00B C00M 125.00(15) . . ?
C007 C00C C00L 129.02(15) . . ?
C00J C00C C007 106.21(14) . . ?
C00J C00C C00L 124.73(15) . . ?
N004 C00D C00G 109.12(13) . . ?
N004 C00D C00R 123.94(15) . . ?
C00G C00D C00R 126.94(15) . . ?
O002 C00E C005 110.51(13) . . ?
O002 C00E C00K 127.75(16) . . ?
C00K C00E C005 121.74(15) . . ?
N003 C00F C00J 109.23(14) . . ?
N003 C00F C00U 124.15(15) . . ?
C00J C00F C00U 126.62(15) . . ?
C00B C00G C00D 109.17(14) . . ?
C00B C00G H00G 125.4 . . ?
C00D C00G H00G 125.4 . . ?
C006 C00H C00N 120.85(15) . . ?
C00T C00H C006 118.81(16) . . ?
C00T C00H C00N 120.31(16) . . ?
C005 C00I H00I 121.4 . . ?
C005 C00I C00P 117.25(17) . . ?
C00P C00I H00I 121.4 . . ?
C00C C00J C00F 108.79(14) . . ?
C00C C00J H00J 125.6 . . ?
C00F C00J H00J 125.6 . . ?
C00E C00K H00K 121.4 . . ?
C00E C00K C00S 117.10(18) . . ?
C00S C00K H00K 121.4 . . ?
C00C C00L H00A 109.5 . . ?
C00C C00L H00B 109.5 . . ?
C00C C00L H00C 109.5 . . ?
H00A C00L H00B 109.5 . . ?
H00A C00L H00C 109.5 . . ?
H00B C00L H00C 109.5 . . ?
C00B C00M H00D 109.5 . . ?
C00B C00M H00E 109.5 . . ?
C00B C00M H00F 109.5 . . ?
H00D C00M H00E 109.5 . . ?
H00D C00M H00F 109.5 . . ?
H00E C00M H00F 109.5 . . ?
C00H C00N H00H 109.5 . . ?
C00H C00N H00L 109.5 . . ?
C00H C00N H00M 109.5 . . ?
H00H C00N H00L 109.5 . . ?
H00H C00N H00M 109.5 . . ?
H00L C00N H00M 109.5 . . ?
C008 C00O H00O 118.8 . . ?
C00Q C00O C008 122.35(17) . . ?
C00Q C00O H00O 118.8 . . ?
C00I C00P H00P 119.3 . . ?
C00S C00P C00I 121.49(17) . . ?
C00S C00P H00P 119.3 . . ?
C00O C00Q C00X 121.3(2) . . ?
C00T C00Q C00O 118.18(16) . . ?
C00T C00Q C00X 120.5(2) . . ?
C00D C00R H00N 109.5 . . ?
C00D C00R H00Q 109.5 . . ?
C00D C00R H00R 109.5 . . ?
H00N C00R H00Q 109.5 . . ?
H00N C00R H00R 109.5 . . ?
H00Q C00R H00R 109.5 . . ?
C00K C00S H00S 119.4 . . ?
C00P C00S C00K 121.16(18) . . ?
C00P C00S H00S 119.4 . . ?
C00H C00T H00T 119.0 . . ?
C00Q C00T C00H 122.03(18) . . ?
C00Q C00T H00T 119.0 . . ?
C00F C00U H00U 109.5 . . ?
C00F C00U H00V 109.5 . . ?
C00F C00U H00W 109.5 . . ?
H00U C00U H00V 109.5 . . ?
H00U C00U H00W 109.5 . . ?
H00V C00U H00W 109.5 . . ?
C008 C00V H00X 109.5 . . ?
C008 C00V H00Y 109.5 . . ?
C008 C00V H 109.5 . . ?
H00X C00V H00Y 109.5 . . ?
H00X C00V H 109.5 . . ?
H00Y C00V H 109.5 . . ?
O001 B00W N003 111.30(12) . . ?
O001 B00W N004 110.53(12) . . ?
O002 B00W O001 105.46(12) . . ?
O002 B00W N003 111.73(13) . . ?
O002 B00W N004 111.74(12) . . ?
N003 B00W N004 106.17(12) . . ?
C00Q C00X H00Z 109.5 . . ?
C00Q C00X HA 109.5 . . ?
C00Q C00X HB 109.5 . . ?
H00Z C00X HA 109.5 . . ?
H00Z C00X HB 109.5 . . ?
HA C00X HB 109.5 . . ?

loop_
_geom_bond_atom_site_label_1
_geom_bond_atom_site_label_2
_geom_bond_distance
_geom_bond_site_symmetry_2
_geom_bond_publ_flag
O001 C005 1.3628(18) . ?
O001 B00W 1.482(2) . ?
O002 C00E 1.3699(18) . ?
O002 B00W 1.476(2) . ?
N003 C007 1.4058(19) . ?
N003 C00F 1.355(2) . ?
N003 B00W 1.550(2) . ?
N004 C009 1.3976(19) . ?
N004 C00D 1.356(2) . ?
N004 B00W 1.552(2) . ?
C005 C00E 1.393(2) . ?
C005 C00I 1.375(2) . ?
C006 C008 1.402(2) . ?
C006 C00A 1.487(2) . ?
C006 C00H 1.404(2) . ?
C007 C00A 1.395(2) . ?
C007 C00C 1.427(2) . ?
C008 C00O 1.393(2) . ?
C008 C00V 1.509(2) . ?
C009 C00A 1.399(2) . ?
C009 C00B 1.423(2) . ?
C00B C00G 1.379(2) . ?
C00B C00M 1.497(2) . ?
C00C C00J 1.380(2) . ?
C00C C00L 1.504(2) . ?
C00D C00G 1.391(2) . ?
C00D C00R 1.491(2) . ?
C00E C00K 1.373(2) . ?
C00F C00J 1.401(2) . ?
C00F C00U 1.487(2) . ?
C00G H00G 0.9300 . ?
C00H C00N 1.507(3) . ?
C00H C00T 1.383(2) . ?
C00I H00I 0.9300 . ?
C00I C00P 1.395(3) . ?
C00J H00J 0.9300 . ?
C00K H00K 0.9300 . ?
C00K C00S 1.399(3) . ?
C00L H00A 0.9600 . ?
C00L H00B 0.9600 . ?
C00L H00C 0.9600 . ?
C00M H00D 0.9600 . ?
C00M H00E 0.9600 . ?
C00M H00F 0.9600 . ?
C00N H00H 0.9600 . ?
C00N H00L 0.9600 . ?
C00N H00M 0.9600 . ?
C00O H00O 0.9300 . ?
C00O C00Q 1.386(3) . ?
C00P H00P 0.9300 . ?
C00P C00S 1.376(3) . ?
C00Q C00T 1.382(3) . ?
C00Q C00X 1.509(3) . ?
C00R H00N 0.9600 . ?
C00R H00Q 0.9600 . ?
C00R H00R 0.9600 . ?
C00S H00S 0.9300 . ?
C00T H00T 0.9300 . ?
C00U H00U 0.9600 . ?
C00U H00V 0.9600 . ?
C00U H00W 0.9600 . ?
C00V H00X 0.9600 . ?
C00V H00Y 0.9600 . ?
C00V H 0.9600 . ?
C00X H00Z 0.9600 . ?
C00X HA 0.9600 . ?
C00X HB 0.9600 . ?

loop_
_geom_torsion_atom_site_label_1
_geom_torsion_atom_site_label_2
_geom_torsion_atom_site_label_3
_geom_torsion_atom_site_label_4
_geom_torsion
_geom_torsion_site_symmetry_1
_geom_torsion_site_symmetry_2
_geom_torsion_site_symmetry_3
_geom_torsion_site_symmetry_4
_geom_torsion_publ_flag
O001 C005 C00E O002 0.32(18) . . . . ?
O001 C005 C00E C00K 179.73(15) . . . . ?
O001 C005 C00I C00P -179.31(15) . . . . ?
O002 C00E C00K C00S 178.68(16) . . . . ?
N003 C007 C00A C006 177.20(13) . . . . ?
N003 C007 C00A C009 0.3(2) . . . . ?
N003 C007 C00C C00J -0.34(17) . . . . ?
N003 C007 C00C C00L 177.40(15) . . . . ?
N003 C00F C00J C00C -0.49(19) . . . . ?
N004 C009 C00A C006 -173.59(13) . . . . ?
N004 C009 C00A C007 3.4(2) . . . . ?
N004 C009 C00B C00G 1.34(17) . . . . ?
N004 C009 C00B C00M -176.29(16) . . . . ?
N004 C00D C00G C00B 0.30(19) . . . . ?
C005 O001 B00W O002 2.18(15) . . . . ?
C005 O001 B00W N003 123.52(13) . . . . ?
C005 O001 B00W N004 -118.76(13) . . . . ?
C005 C00E C00K C00S -0.6(3) . . . . ?
C005 C00I C00P C00S 0.1(3) . . . . ?
C006 C008 C00O C00Q 0.9(3) . . . . ?
C006 C00H C00T C00Q 0.1(3) . . . . ?
C007 N003 C00F C00J 0.26(17) . . . . ?
C007 N003 C00F C00U 179.99(15) . . . . ?
C007 N003 B00W O001 113.29(15) . . . . ?
C007 N003 B00W O002 -129.10(15) . . . . ?
C007 N003 B00W N004 -7.05(19) . . . . ?
C007 C00C C00J C00F 0.50(18) . . . . ?
C008 C006 C00A C007 -97.15(18) . . . . ?
C008 C006 C00A C009 79.85(19) . . . . ?
C008 C006 C00H C00N -177.15(16) . . . . ?
C008 C006 C00H C00T 0.9(3) . . . . ?
C008 C00O C00Q C00T 0.0(3) . . . . ?
C008 C00O C00Q C00X 178.93(18) . . . . ?
C009 N004 C00D C00G 0.55(17) . . . . ?
C009 N004 C00D C00R -178.78(15) . . . . ?
C009 N004 B00W O001 -110.01(15) . . . . ?
C009 N004 B00W O002 132.87(14) . . . . ?
C009 N004 B00W N003 10.82(19) . . . . ?
C009 C00B C00G C00D -1.00(18) . . . . ?
C00A C006 C008 C00O 179.60(14) . . . . ?
C00A C006 C008 C00V -2.5(2) . . . . ?
C00A C006 C00H C00N 1.9(2) . . . . ?
C00A C006 C00H C00T 179.93(15) . . . . ?
C00A C007 C00C C00J 179.21(16) . . . . ?
C00A C007 C00C C00L -3.0(3) . . . . ?
C00A C009 C00B C00G -175.82(16) . . . . ?
C00A C009 C00B C00M 6.6(3) . . . . ?
C00B C009 C00A C006 3.3(2) . . . . ?
C00B C009 C00A C007 -179.74(15) . . . . ?
C00C C007 C00A C006 -2.3(2) . . . . ?
C00C C007 C00A C009 -179.23(15) . . . . ?
C00D N004 C009 C00A 176.33(14) . . . . ?
C00D N004 C009 C00B -1.18(16) . . . . ?
C00D N004 B00W O001 62.54(19) . . . . ?
C00D N004 B00W O002 -54.6(2) . . . . ?
C00D N004 B00W N003 -176.63(13) . . . . ?
C00E O002 B00W O001 -1.99(15) . . . . ?
C00E O002 B00W N003 -123.05(13) . . . . ?
C00E O002 B00W N004 118.15(13) . . . . ?
C00E C005 C00I C00P -0.2(2) . . . . ?
C00E C00K C00S C00P 0.5(3) . . . . ?
C00F N003 C007 C00A -179.56(14) . . . . ?
C00F N003 C007 C00C 0.05(17) . . . . ?
C00F N003 B00W O001 -64.49(19) . . . . ?
C00F N003 B00W O002 53.1(2) . . . . ?
C00F N003 B00W N004 175.18(13) . . . . ?
C00H C006 C008 C00O -1.4(2) . . . . ?
C00H C006 C008 C00V 176.57(15) . . . . ?
C00H C006 C00A C007 83.82(19) . . . . ?
C00H C006 C00A C009 -99.18(18) . . . . ?
C00I C005 C00E O002 -178.92(14) . . . . ?
C00I C005 C00E C00K 0.5(3) . . . . ?
C00I C00P C00S C00K -0.3(3) . . . . ?
C00L C00C C00J C00F -177.37(15) . . . . ?
C00M C00B C00G C00D 176.75(15) . . . . ?
C00N C00H C00T C00Q 178.15(18) . . . . ?
C00O C00Q C00T C00H -0.5(3) . . . . ?
C00R C00D C00G C00B 179.61(16) . . . . ?
C00U C00F C00J C00C 179.79(16) . . . . ?
C00V C008 C00O C00Q -177.05(17) . . . . ?
B00W O001 C005 C00E -1.59(17) . . . . ?
B00W O001 C005 C00I 177.58(16) . . . . ?
B00W O002 C00E C005 1.11(17) . . . . ?
B00W O002 C00E C00K -178.27(17) . . . . ?
B00W N003 C007 C00A 2.3(2) . . . . ?
B00W N003 C007 C00C -178.07(13) . . . . ?
B00W N003 C00F C00J 178.36(14) . . . . ?
B00W N003 C00F C00U -1.9(2) . . . . ?
B00W N004 C009 C00A -9.9(2) . . . . ?
B00W N004 C009 C00B 172.57(13) . . . . ?
B00W N004 C00D C00G -173.08(14) . . . . ?
B00W N004 C00D C00R 7.6(2) . . . . ?
C00X C00Q C00T C00H -179.45(19) . . . . ?
